data_2103938
loop_
_publ_author_name
'Salmer\'on-Valverde, Amparo'
'Bern\`es, Sylvain'
'Robles-Mart\'inez, Juan Gerardo'

_publ_section_title
;Structure and degree of charge transfer of two polymorphs of a 1:1 molecular
 complex:
 [2,2'-bis-1,3-dithiole][9-dicyanomethylene-4,5,7-trinitrofluorene-2-carboxylic
 acid methyl ester] (TTF-MeDC2TNF)
;
_journal_issue 4
_journal_name_full 'Acta Crystallographica Section B'
_journal_page_first 505
_journal_page_last 511
_journal_paper_doi 10.1107/S0108768103011893
_journal_volume 59
_journal_year 2003
_chemical_formula_moiety 'C18 H7 N5 O8, C6 H4 S4'
_chemical_formula_sum 'C24 H11 N5 O8 S4'
_chemical_formula_weight 625.62
_chemical_name_systematic
; [2,2'-Bis-1,3-dithiole][9-dicyanomethylene-4,5,7-
 trinitro-fluorene-2-carboxylic acid methyl ester]
;
_space_group_IT_number 15
_symmetry_cell_setting monoclinic
_symmetry_space_group_name_Hall '-C 2yc'
_symmetry_space_group_name_H-M 'C 1 2/c 1'
_atom_sites_solution_hydrogens geom
_atom_sites_solution_primary direct
_atom_sites_solution_secondary difmap
_audit_creation_method SHELXL-97
_cell_angle_alpha 90.00
_cell_angle_beta 104.350(7)
_cell_angle_gamma 90.00
_cell_formula_units_Z 4
_cell_length_a 15.2489(14)
_cell_length_b 12.6920(10)
_cell_length_c 13.7950(13)
_cell_measurement_reflns_used 70
_cell_measurement_temperature 296.0(10)
_cell_measurement_theta_max 11.90
_cell_measurement_theta_min 4.26
_cell_volume 2586.6(4)
_computing_cell_refinement 'XSCAnS 2.21 (Siemens, 1996)'
_computing_data_collection 'XSCAnS 2.21 (Siemens, 1996)'
_computing_data_reduction 'XSCAnS 2.21 (Siemens, 1996)'
_computing_molecular_graphics 'SHELXTL 5.10 (Sheldrick, 1998)'
_computing_publication_material 'SHELX97 (Sheldrick, 1997)'
_computing_structure_refinement 'SHELX97 (Sheldrick, 1997)'
_computing_structure_solution 'SHELXTL 5.10 (Sheldrick, 1998)'
_diffrn_ambient_temperature 296.0(10)
_diffrn_measured_fraction_theta_full 0.999
_diffrn_measured_fraction_theta_max 0.999
_diffrn_measurement_device_type 'Bruker P4'
_diffrn_measurement_method '2\q/\w scans'
_diffrn_radiation_monochromator graphite
_diffrn_radiation_type MoK\a
_diffrn_radiation_wavelength 0.71073
_diffrn_reflns_av_R_equivalents 0.0203
_diffrn_reflns_av_sigmaI/netI 0.0379
_diffrn_reflns_limit_h_max 6
_diffrn_reflns_limit_h_min -18
_diffrn_reflns_limit_k_max 1
_diffrn_reflns_limit_k_min -15
_diffrn_reflns_limit_l_max 16
_diffrn_reflns_limit_l_min -16
_diffrn_reflns_number 3590
_diffrn_reflns_theta_full 24.99
_diffrn_reflns_theta_max 24.99
_diffrn_reflns_theta_min 2.12
_diffrn_standards_decay_% 1
_diffrn_standards_interval_count 48
_diffrn_standards_number 2
_exptl_absorpt_coefficient_mu 0.428
_exptl_absorpt_correction_T_max 0.926
_exptl_absorpt_correction_T_min 0.890
_exptl_absorpt_correction_type psi-scan
_exptl_absorpt_process_details 'XSCAnS 2.21 (Siemens, 1996)'
_exptl_crystal_colour dark_brown
_exptl_crystal_density_diffrn 1.607
_exptl_crystal_density_method 'not measured'
_exptl_crystal_description block
_exptl_crystal_F_000 1272
_exptl_crystal_size_max 0.40
_exptl_crystal_size_mid 0.20
_exptl_crystal_size_min 0.18
_refine_diff_density_max 0.245
_refine_diff_density_min -0.259
_refine_ls_extinction_method none
_refine_ls_goodness_of_fit_ref 1.045
_refine_ls_hydrogen_treatment constr
_refine_ls_matrix_type full
_refine_ls_number_parameters 218
_refine_ls_number_reflns 2274
_refine_ls_number_restraints 7
_refine_ls_restrained_S_all 1.046
_refine_ls_R_factor_all 0.0603
_refine_ls_R_factor_gt 0.0412
_refine_ls_shift/su_max 0.000
_refine_ls_shift/su_mean 0.000
_refine_ls_structure_factor_coef Fsqd
_refine_ls_weighting_details 'calc w=1/[\s^2^(Fo^2^)+(0.0359P)^2^+3.2371P] where P=(Fo^2^+2Fc^2^)/3'
_refine_ls_weighting_scheme calc
_refine_ls_wR_factor_gt 0.0908
_refine_ls_wR_factor_ref 0.0978
_reflns_number_gt 1768
_reflns_number_total 2274
_reflns_threshold_expression I>2\s(I)
_cod_data_source_file sn5000.cif
_cod_data_source_block cdc2tnfb
_cod_depositor_comments
;
The following automatic conversions were performed:
'_symmetry_cell_setting' value 'Monoclinic' changed to 'monoclinic'
according to '/home/saulius/struct/CIF-dictionaries/cif_core.dic'
dictionary named 'cif_core.dic' version 2.4.1 from 2010-06-29.

Automatic conversion script
Id: cif_fix_enum 1527 2010-12-29 10:47:43Z saulius 

The following automatic conversions were performed:

'_symmetry_cell_setting' value 'Monoclinic' changed to 'monoclinic'
according to /home/saulius/struct/CIF-dictionaries/cif_core.dic
dictionary named 'cif_core.dic' version 2.4.1 from 2010-06-29.

Automatic conversion script
Id: cif_fix_values 1715 2011-07-08 13:25:40Z adriana 
;
_cod_original_sg_symbol_H-M 'C 2/c'
_cod_database_code 2103938
_cod_database_fobs_code 2103938

loop_
_symmetry_equiv_pos_as_xyz
'x, y, z'
'-x, y, -z+1/2'
'x+1/2, y+1/2, z'
'-x+1/2, y+1/2, -z+1/2'
'-x, -y, -z'
'x, -y, z-1/2'
'-x+1/2, -y+1/2, -z'
'x+1/2, -y+1/2, z-1/2'

loop_
_atom_site_label
_atom_site_fract_x
_atom_site_fract_y
_atom_site_fract_z
_atom_site_U_iso_or_equiv
_atom_site_adp_type
_atom_site_calc_flag
_atom_site_refinement_flags
_atom_site_occupancy
_atom_site_disorder_assembly
_atom_site_disorder_group
_atom_site_type_symbol
C1 0.33426(18) 0.4681(2) 0.66201(19) 0.0366(6) Uani d . 1 A . C
H1A 0.3174 0.5382 0.6499 0.044 Uiso calc R 1 . . H
C2 0.27175(18) 0.3887(2) 0.6318(2) 0.0421(7) Uani d D 1 . . C
C3 0.29481(19) 0.2842(2) 0.6552(2) 0.0444(7) Uani d . 1 A . C
H3A 0.2514 0.2315 0.6376 0.053 Uiso calc R 1 . . H
C4 0.38232(19) 0.2593(2) 0.70446(19) 0.0375(6) Uani d . 1 . . C
C5 0.45035(17) 0.3354(2) 0.72824(18) 0.0321(6) Uani d . 1 . . C
C6 0.42279(16) 0.4420(2) 0.71072(17) 0.0298(6) Uani d . 1 . . C
C7 0.5000 0.5113(3) 0.7500 0.0307(8) Uani d S 1 . . C
C8 0.5000 0.6200(3) 0.7500 0.0356(9) Uani d S 1 . . C
C9 0.4190(2) 0.6819(2) 0.7201(2) 0.0439(7) Uani d . 1 A . C
N10 0.3560(2) 0.7330(2) 0.6981(2) 0.0689(8) Uani d . 1 . . N
N11 0.1810(9) 0.4095(10) 0.5688(18) 0.048(5) Uani d PD 0.50 A 1 N
O12 0.1321(11) 0.3341(15) 0.5386(15) 0.076(4) Uani d PD 0.50 A 1 O
O13 0.1638(13) 0.5072(15) 0.5662(18) 0.078(6) Uani d PD 0.50 A 1 O
C14 0.1751(11) 0.4175(18) 0.583(2) 0.074(9) Uani d PD 0.50 A 2 C
O15 0.1159(13) 0.3513(16) 0.5616(19) 0.114(7) Uani d PD 0.50 A 2 O
O16 0.1603(10) 0.5098(11) 0.5415(16) 0.045(2) Uani d PD 0.50 A 2 O
C17 0.0699(5) 0.5295(7) 0.4845(6) 0.086(3) Uani d PD 0.50 A 2 C
H17A 0.0616 0.6038 0.4727 0.129 Uiso calc PR 0.50 A 2 H
H17B 0.0278 0.5048 0.5208 0.129 Uiso calc PR 0.50 A 2 H
H17C 0.0595 0.4932 0.4216 0.129 Uiso calc PR 0.50 A 2 H
N18 0.39646(18) 0.1501(2) 0.7409(2) 0.0510(7) Uani d . 1 A . N
O19 0.35021(18) 0.08123(18) 0.6914(2) 0.0835(8) Uani d . 1 . . O
O20 0.45130(16) 0.13580(17) 0.82109(17) 0.0601(6) Uani d . 1 . . O
S21 0.46610(5) 0.66761(6) 0.48993(6) 0.0444(2) Uani d . 1 . . S
C22 0.3510(2) 0.6833(3) 0.4384(2) 0.0505(8) Uani d . 1 . . C
H22A 0.3249 0.7499 0.4312 0.061 Uiso calc R 1 . . H
C23 0.3010(2) 0.5978(3) 0.4095(2) 0.0491(8) Uani d . 1 . . C
H23A 0.2392 0.6026 0.3804 0.059 Uiso calc R 1 . . H
S24 0.35557(5) 0.47723(6) 0.42836(5) 0.0405(2) Uani d . 1 . . S
C25 0.46282(17) 0.5302(2) 0.48226(18) 0.0330(6) Uani d . 1 . . C

loop_
_atom_site_aniso_label
_atom_site_aniso_U_11
_atom_site_aniso_U_22
_atom_site_aniso_U_33
_atom_site_aniso_U_12
_atom_site_aniso_U_13
_atom_site_aniso_U_23
C1 0.0321(15) 0.0393(15) 0.0386(14) 0.0020(14) 0.0090(12) -0.0007(12)
C2 0.0282(15) 0.0562(19) 0.0409(15) -0.0015(14) 0.0065(12) 0.0004(14)
C3 0.0342(16) 0.0536(19) 0.0438(16) -0.0168(14) 0.0068(13) -0.0052(14)
C4 0.0399(16) 0.0352(15) 0.0382(14) -0.0075(13) 0.0113(12) -0.0023(12)
C5 0.0315(14) 0.0349(15) 0.0298(13) -0.0011(12) 0.0074(11) -0.0012(11)
C6 0.0258(14) 0.0340(14) 0.0299(12) -0.0005(11) 0.0076(11) -0.0012(11)
C7 0.0257(19) 0.036(2) 0.0306(17) 0.000 0.0067(15) 0.000
C8 0.037(2) 0.032(2) 0.039(2) 0.000 0.0110(17) 0.000
C9 0.0474(19) 0.0347(16) 0.0485(17) 0.0031(15) 0.0101(14) -0.0008(13)
N10 0.064(2) 0.0557(18) 0.084(2) 0.0246(17) 0.0127(16) 0.0071(16)
N11 0.040(8) 0.051(7) 0.054(8) 0.007(5) 0.016(5) 0.003(4)
O12 0.032(7) 0.071(5) 0.107(6) -0.019(6) -0.019(5) -0.014(4)
O13 0.044(6) 0.112(9) 0.067(12) 0.023(6) -0.005(5) 0.002(7)
C14 0.017(7) 0.15(2) 0.053(9) -0.006(10) -0.003(7) 0.011(10)
O15 0.033(6) 0.105(12) 0.187(18) -0.009(6) -0.003(7) 0.049(10)
O16 0.027(4) 0.053(5) 0.045(7) 0.001(3) -0.010(3) 0.001(3)
C17 0.054(4) 0.101(6) 0.084(5) 0.021(5) -0.016(4) -0.037(5)
N18 0.0488(16) 0.0401(15) 0.0642(17) -0.0090(13) 0.0145(14) -0.0027(13)
O19 0.0759(18) 0.0430(14) 0.118(2) -0.0217(13) -0.0014(16) -0.0135(14)
O20 0.0711(16) 0.0480(13) 0.0597(14) -0.0025(12) 0.0136(13) 0.0122(11)
S21 0.0432(4) 0.0358(4) 0.0533(4) -0.0010(3) 0.0106(3) 0.0002(3)
C22 0.0489(19) 0.0477(19) 0.0571(18) 0.0130(16) 0.0170(15) 0.0101(15)
C23 0.0367(17) 0.059(2) 0.0506(17) 0.0066(16) 0.0095(14) 0.0114(15)
S24 0.0325(4) 0.0463(4) 0.0406(4) -0.0047(3) 0.0052(3) 0.0022(3)
C25 0.0298(13) 0.0364(15) 0.0329(13) -0.0022(11) 0.0081(11) 0.0019(11)

loop_
_atom_type_symbol
_atom_type_description
_atom_type_scat_dispersion_real
_atom_type_scat_dispersion_imag
_atom_type_scat_source
C C 0.0033 0.0016 'International Tables Vol C Tables 4.2.6.8 and 6.1.1.4'
H H 0.0000 0.0000 'International Tables Vol C Tables 4.2.6.8 and 6.1.1.4'
N N 0.0061 0.0033 'International Tables Vol C Tables 4.2.6.8 and 6.1.1.4'
O O 0.0106 0.0060 'International Tables Vol C Tables 4.2.6.8 and 6.1.1.4'
S S 0.1246 0.1234 'International Tables Vol C Tables 4.2.6.8 and 6.1.1.4'

loop_
_geom_angle_atom_site_label_1
_geom_angle_atom_site_label_2
_geom_angle_atom_site_label_3
_geom_angle_site_symmetry_1
_geom_angle_site_symmetry_3
_geom_angle
C2 C1 C6 . . 119.2(3)
C2 C1 H1A . . 120.4
C6 C1 H1A . . 120.4
C1 C2 C3 . . 120.8(3)
C1 C2 N11 . . 121.9(5)
C3 C2 N11 . . 117.2(5)
C1 C2 C14 . . 119.0(9)
C3 C2 C14 . . 119.9(9)
N11 C2 C14 . . 10(2)
C4 C3 C2 . . 119.5(3)
C4 C3 H3A . . 120.2
C2 C3 H3A . . 120.2
C3 C4 C5 . . 122.0(3)
C3 C4 N18 . . 115.3(2)
C5 C4 N18 . . 122.3(2)
C4 C5 C6 . . 116.6(2)
C4 C5 C5 . 2_656 135.98(16)
C6 C5 C5 . 2_656 107.36(14)
C1 C6 C5 . . 121.4(2)
C1 C6 C7 . . 129.2(3)
C5 C6 C7 . . 109.5(2)
C8 C7 C6 . . 127.01(15)
C8 C7 C6 . 2_656 127.01(15)
C6 C7 C6 . 2_656 106.0(3)
C7 C8 C9 . 2_656 123.21(17)
C7 C8 C9 . . 123.21(17)
C9 C8 C9 2_656 . 113.6(3)
N10 C9 C8 . . 178.2(3)
O12 N11 O13 . . 130.7(16)
O12 N11 C2 . . 117.9(13)
O13 N11 C2 . . 110.7(12)
O15 C14 O16 . . 118.5(18)
O15 C14 C2 . . 121.8(18)
O16 C14 C2 . . 117.3(15)
C14 O16 C17 . . 116.0(12)
O16 C17 H17A . . 109.5
O16 C17 H17B . . 109.5
H17A C17 H17B . . 109.5
O16 C17 H17C . . 109.5
H17A C17 H17C . . 109.5
H17B C17 H17C . . 109.5
O19 N18 O20 . . 124.8(3)
O19 N18 C4 . . 117.9(3)
O20 N18 C4 . . 117.2(2)
C22 S21 C25 . . 94.51(14)
C23 C22 S21 . . 118.5(2)
C23 C22 H22A . . 120.8
S21 C22 H22A . . 120.8
C22 C23 S24 . . 117.3(2)
C22 C23 H23A . . 121.4
S24 C23 H23A . . 121.4
C23 S24 C25 . . 95.03(14)
C25 C25 S21 5_666 . 122.3(3)
C25 C25 S24 5_666 . 123.0(3)
S21 C25 S24 . . 114.72(15)

loop_
_geom_bond_atom_site_label_1
_geom_bond_atom_site_label_2
_geom_bond_site_symmetry_2
_geom_bond_distance
C1 C2 . 1.379(4)
C1 C6 . 1.391(4)
C1 H1A . 0.9300
C2 C3 . 1.389(4)
C2 N11 . 1.464(12)
C2 C14 . 1.505(14)
C3 C4 . 1.376(4)
C3 H3A . 0.9300
C4 C5 . 1.396(4)
C4 N18 . 1.471(4)
C5 C6 . 1.419(4)
C5 C5 2_656 1.484(5)
C6 C7 . 1.462(3)
C7 C8 . 1.379(5)
C7 C6 2_656 1.462(3)
C8 C9 2_656 1.436(4)
C8 C9 . 1.436(4)
C9 N10 . 1.137(4)
N11 O12 . 1.222(13)
N11 O13 . 1.266(17)
C14 O15 . 1.214(16)
C14 O16 . 1.301(17)
O16 C17 . 1.431(15)
C17 H17A . 0.9600
C17 H17B . 0.9600
C17 H17C . 0.9600
N18 O19 . 1.220(3)
N18 O20 . 1.224(3)
S21 C22 . 1.734(3)
S21 C25 . 1.747(3)
C22 C23 . 1.329(4)
C22 H22A . 0.9300
C23 S24 . 1.731(3)
C23 H23A . 0.9300
S24 C25 . 1.754(3)
C25 C25 5_666 1.356(5)

loop_
_geom_torsion_atom_site_label_1
_geom_torsion_atom_site_label_2
_geom_torsion_atom_site_label_3
_geom_torsion_atom_site_label_4
_geom_torsion_site_symmetry_1
_geom_torsion_site_symmetry_4
_geom_torsion
C6 C1 C2 C3 . . 4.1(4)
C6 C1 C2 N11 . . -171.7(12)
C6 C1 C2 C14 . . 177.2(17)
C1 C2 C3 C4 . . -3.4(4)
N11 C2 C3 C4 . . 172.6(12)
C14 C2 C3 C4 . . -176.4(17)
C2 C3 C4 C5 . . -2.9(4)
C2 C3 C4 N18 . . 170.0(3)
C3 C4 C5 C6 . . 7.8(4)
N18 C4 C5 C6 . . -164.5(2)
C3 C4 C5 C5 . 2_656 -174.0(3)
N18 C4 C5 C5 . 2_656 13.6(5)
C2 C1 C6 C5 . . 1.2(4)
C2 C1 C6 C7 . . -179.5(2)
C4 C5 C6 C1 . . -7.0(4)
C5 C5 C6 C1 2_656 . 174.4(2)
C4 C5 C6 C7 . . 173.57(19)
C5 C5 C6 C7 2_656 . -5.1(3)
C1 C6 C7 C8 . . 2.6(3)
C5 C6 C7 C8 . . -177.98(13)
C1 C6 C7 C6 . 2_656 -177.4(3)
C5 C6 C7 C6 . 2_656 2.02(13)
C6 C7 C8 C9 . 2_656 -172.74(18)
C6 C7 C8 C9 2_656 2_656 7.26(18)
C6 C7 C8 C9 . . 7.26(18)
C6 C7 C8 C9 2_656 . -172.74(18)
C7 C8 C9 N10 . . 149(11)
C9 C8 C9 N10 2_656 . -31(11)
C1 C2 N11 O12 . . 174.2(17)
C3 C2 N11 O12 . . -2(3)
C14 C2 N11 O12 . . -110(8)
C1 C2 N11 O13 . . -14(2)
C3 C2 N11 O13 . . 169.8(15)
C14 C2 N11 O13 . . 62(7)
C1 C2 C14 O15 . . -175(3)
C3 C2 C14 O15 . . -2(4)
N11 C2 C14 O15 . . 75(7)
C1 C2 C14 O16 . . 23(3)
C3 C2 C14 O16 . . -163.8(19)
N11 C2 C14 O16 . . -87(8)
O15 C14 O16 C17 . . 9(4)
C2 C14 O16 C17 . . 172(2)
C3 C4 N18 O19 . . 33.4(4)
C5 C4 N18 O19 . . -153.8(3)
C3 C4 N18 O20 . . -143.6(3)
C5 C4 N18 O20 . . 29.3(4)
C25 S21 C22 C23 . . -1.6(3)
S21 C22 C23 S24 . . 1.2(4)
C22 C23 S24 C25 . . -0.1(3)
C22 S21 C25 C25 . 5_666 -177.0(3)
C22 S21 C25 S24 . . 1.40(17)
C23 S24 C25 C25 . 5_666 177.4(3)
C23 S24 C25 S21 . . -0.93(17)
